data_4082891
loop_
_publ_author_name
'Wuttke, Evelyn'
'Hervault, Yves-Marie'
'Polit, Walther'
'Linseis, Michael'
'Erler, Philipp'
'Rigaut, St\'ephane'
'Winter, Rainer F.'

_publ_section_title
;
 Divinylphenylene- and Ethynylvinylphenylene-Bridged Mono-, Di-, and
 Triruthenium Complexes for Covalent Binding to Gold Electrodes
;
_journal_issue 18
_journal_name_full Organometallics
_journal_page_first 4672
_journal_paper_doi 10.1021/om400642j
_journal_volume 33
_journal_year 2014
_chemical_formula_moiety 'C62 H102 O6 P4 Ru2, 2(C H2 Cl2)'
_chemical_formula_sum 'C64 H106 Cl4 O6 P4 Ru2'
_chemical_formula_weight 1439.31
_chemical_name_systematic
; 
 ? 
;
_space_group_IT_number 15
_symmetry_cell_setting monoclinic
_symmetry_space_group_name_Hall '-C 2yc'
_symmetry_space_group_name_H-M 'C 1 2/c 1'
_atom_sites_solution_hydrogens geom
_atom_sites_solution_primary heavy
_atom_sites_solution_secondary difmap
_audit_creation_method SHELXL-97
_cell_angle_alpha 90.00
_cell_angle_beta 132.12(3)
_cell_angle_gamma 90.00
_cell_formula_units_Z 4
_cell_length_a 20.309(4)
_cell_length_b 32.168(6)
_cell_length_c 14.433(3)
_cell_measurement_reflns_used 42157
_cell_measurement_temperature 100(2)
_cell_measurement_theta_max 27.22
_cell_measurement_theta_min 1.49
_cell_volume 6994(4)
_computing_cell_refinement 'STOE X-AREA'
_computing_data_collection 'STOE X-AREA'
_computing_data_reduction 'STOE X-RED'
_computing_structure_refinement 'SHELXL-97 (Sheldrick, 1997)'
_computing_structure_solution 'SHELXS-97 (Sheldrick, 1990)'
_diffrn_ambient_temperature 100(2)
_diffrn_detector_area_resol_mean 6.67
_diffrn_measured_fraction_theta_full 0.994
_diffrn_measured_fraction_theta_max 0.994
_diffrn_measurement_device_type 'STOE IPDS 2T'
_diffrn_measurement_method 'rotation method'
_diffrn_radiation_monochromator graphite
_diffrn_radiation_source 'fine-focus sealed tube'
_diffrn_radiation_type MoK\a
_diffrn_radiation_wavelength 0.71073
_diffrn_reflns_av_R_equivalents 0.0825
_diffrn_reflns_av_sigmaI/netI 0.0624
_diffrn_reflns_limit_h_max 25
_diffrn_reflns_limit_h_min -25
_diffrn_reflns_limit_k_max 40
_diffrn_reflns_limit_k_min -40
_diffrn_reflns_limit_l_max 18
_diffrn_reflns_limit_l_min -18
_diffrn_reflns_number 46040
_diffrn_reflns_theta_full 26.80
_diffrn_reflns_theta_max 26.80
_diffrn_reflns_theta_min 2.29
_exptl_absorpt_coefficient_mu 0.722
_exptl_absorpt_correction_T_max 0.8149
_exptl_absorpt_correction_T_min 0.6351
_exptl_absorpt_correction_type integration
_exptl_absorpt_process_details empirical
_exptl_crystal_colour yellow
_exptl_crystal_density_diffrn 1.367
_exptl_crystal_density_method 'not measured'
_exptl_crystal_description block
_exptl_crystal_F_000 3016
_exptl_crystal_size_max 0.500
_exptl_crystal_size_mid 0.400
_exptl_crystal_size_min 0.300
_refine_diff_density_max 2.901
_refine_diff_density_min -1.063
_refine_diff_density_rms 0.102
_refine_ls_extinction_method none
_refine_ls_goodness_of_fit_ref 1.092
_refine_ls_hydrogen_treatment mixed
_refine_ls_matrix_type full
_refine_ls_number_parameters 365
_refine_ls_number_reflns 7445
_refine_ls_number_restraints 0
_refine_ls_restrained_S_all 1.092
_refine_ls_R_factor_all 0.0813
_refine_ls_R_factor_gt 0.0603
_refine_ls_shift/su_max 0.001
_refine_ls_shift/su_mean 0.000
_refine_ls_structure_factor_coef Fsqd
_refine_ls_weighting_details 'calc w=1/[\s^2^(Fo^2^)+(0.0525P)^2^+44.4203P] where P=(Fo^2^+2Fc^2^)/3'
_refine_ls_weighting_scheme calc
_refine_ls_wR_factor_gt 0.1316
_refine_ls_wR_factor_ref 0.1393
_reflns_number_gt 5969
_reflns_number_total 7445
_reflns_threshold_expression >2sigma(I)
_cod_data_source_file om400642j_si_002.cif
_cod_data_source_block ewbw18
_cod_original_cell_volume 6994(2)
_cod_original_sg_symbol_H-M C2/c
_cod_database_code 4082891

loop_
_symmetry_equiv_pos_as_xyz
'x, y, z'
'-x, y, -z+1/2'
'x+1/2, y+1/2, z'
'-x+1/2, y+1/2, -z+1/2'
'-x, -y, -z'
'x, -y, z-1/2'
'-x+1/2, -y+1/2, -z'
'x+1/2, -y+1/2, z-1/2'

loop_
_atom_site_label
_atom_site_type_symbol
_atom_site_fract_x
_atom_site_fract_y
_atom_site_fract_z
_atom_site_U_iso_or_equiv
_atom_site_adp_type
_atom_site_occupancy
_atom_site_symmetry_multiplicity
_atom_site_calc_flag
_atom_site_refinement_flags
Ru1 Ru 0.30815(2) 0.642003(11) 0.79545(3) 0.02242(11) Uani 1 1 d .
P1 P 0.28453(9) 0.56732(4) 0.76667(13) 0.0330(3) Uani 1 1 d .
C1 C 0.2118(3) 0.64710(13) 0.8007(4) 0.0237(9) Uani 1 1 d .
H1A H 0.2313 0.6400 0.8796 0.028 Uiso 1 1 calc R
O1 O 0.1780(3) 0.65686(12) 0.5224(3) 0.0435(9) Uani 1 1 d .
P2 P 0.33674(7) 0.71502(3) 0.83408(10) 0.0202(2) Uani 1 1 d .
O2 O 0.4223(2) 0.63079(9) 0.9955(3) 0.0282(7) Uani 1 1 d .
C2 C 0.1256(3) 0.65844(14) 0.7165(5) 0.0266(9) Uani 1 1 d .
H2A H 0.1025 0.6658 0.6357 0.032 Uiso 1 1 calc R
O3 O 0.4476(2) 0.63432(10) 0.8698(3) 0.0303(7) Uani 1 1 d .
C3 C 0.0638(3) 0.66057(13) 0.7365(4) 0.0249(9) Uani 1 1 d .
C4 C 0.0903(3) 0.66115(14) 0.8543(5) 0.0288(10) Uani 1 1 d .
H4 H 0.1518 0.6616 0.9269 0.035 Uiso 1 1 calc R
C5 C -0.0286(3) 0.66113(14) 0.6332(5) 0.0283(10) Uani 1 1 d .
H5 H -0.0492 0.6615 0.5516 0.034 Uiso 1 1 calc R
C6 C 0.2287(3) 0.65080(14) 0.6294(5) 0.0313(11) Uani 1 1 d .
C7 C 0.4765(3) 0.62866(14) 0.9783(5) 0.0287(10) Uani 1 1 d .
C8 C 0.5719(3) 0.61936(14) 1.0836(5) 0.0332(11) Uani 1 1 d .
C9 C 0.6027(4) 0.61018(16) 1.2013(5) 0.0408(13) Uani 1 1 d .
H9A H 0.5626 0.6097 1.2142 0.049 Uiso 1 1 calc R
C10 C 0.6931(4) 0.60158(17) 1.3010(6) 0.0488(16) Uani 1 1 d .
H10A H 0.7148 0.5954 1.3817 0.059 Uiso 1 1 calc R
C11 C 0.7503(4) 0.60230(16) 1.2791(6) 0.0493(16) Uani 1 1 d .
H11A H 0.8115 0.5962 1.3456 0.059 Uiso 1 1 calc R
C12 C 0.7198(4) 0.61171(18) 1.1619(6) 0.0492(16) Uani 1 1 d .
H12A H 0.7598 0.6123 1.1487 0.059 Uiso 1 1 calc R
C13 C 0.6307(3) 0.62018(15) 1.0646(5) 0.0382(12) Uani 1 1 d .
H13A H 0.6093 0.6266 0.9842 0.046 Uiso 1 1 calc R
C14 C 0.3645(4) 0.53964(16) 0.9205(6) 0.0446(14) Uani 1 1 d .
H14A H 0.4234 0.5528 0.9636 0.054 Uiso 1 1 calc R
C15 C 0.3448(4) 0.54922(18) 1.0023(6) 0.0502(15) Uani 1 1 d .
H15A H 0.3877 0.5347 1.0823 0.075 Uiso 1 1 calc R
H15B H 0.2846 0.5399 0.9607 0.075 Uiso 1 1 calc R
H15C H 0.3495 0.5793 1.0170 0.075 Uiso 1 1 calc R
C16 C 0.3791(5) 0.49342(18) 0.9187(7) 0.066(2) Uani 1 1 d .
H16A H 0.4227 0.4830 1.0046 0.100 Uiso 1 1 calc R
H16B H 0.4011 0.4888 0.8764 0.100 Uiso 1 1 calc R
H16C H 0.3228 0.4786 0.8739 0.100 Uiso 1 1 calc R
C17 C 0.3038(5) 0.54241(19) 0.6710(7) 0.0516(16) Uani 1 1 d .
H17A H 0.2918 0.5120 0.6662 0.062 Uiso 1 1 calc R
C18 C 0.3991(5) 0.5478(3) 0.7304(9) 0.080(3) Uani 1 1 d .
H18A H 0.4076 0.5344 0.6781 0.121 Uiso 1 1 calc R
H18B H 0.4386 0.5349 0.8134 0.121 Uiso 1 1 calc R
H18C H 0.4128 0.5774 0.7383 0.121 Uiso 1 1 calc R
C19 C 0.2431(6) 0.5595(2) 0.5375(8) 0.071(2) Uani 1 1 d .
H19A H 0.2558 0.5452 0.4910 0.107 Uiso 1 1 calc R
H19B H 0.2537 0.5893 0.5399 0.107 Uiso 1 1 calc R
H19C H 0.1810 0.5548 0.4961 0.107 Uiso 1 1 calc R
C20 C 0.1737(4) 0.55041(15) 0.7044(5) 0.0381(12) Uani 1 1 d .
H20A H 0.1670 0.5628 0.7612 0.046 Uiso 1 1 calc R
C21 C 0.1591(4) 0.50359(17) 0.7029(6) 0.0478(14) Uani 1 1 d .
H21A H 0.0987 0.4986 0.6687 0.072 Uiso 1 1 calc R
H21B H 0.2021 0.4927 0.7883 0.072 Uiso 1 1 calc R
H21C H 0.1671 0.4896 0.6509 0.072 Uiso 1 1 calc R
C22 C 0.0964(4) 0.56770(19) 0.5739(6) 0.0479(14) Uani 1 1 d .
H22A H 0.0401 0.5579 0.5466 0.072 Uiso 1 1 calc R
H22B H 0.1020 0.5581 0.5149 0.072 Uiso 1 1 calc R
H22C H 0.0979 0.5981 0.5767 0.072 Uiso 1 1 calc R
C23 C 0.3947(3) 0.73288(14) 0.9953(4) 0.0247(9) Uani 1 1 d .
H23A H 0.3880 0.7638 0.9908 0.030 Uiso 1 1 calc R
C24 C 0.4949(3) 0.72401(15) 1.0955(4) 0.0301(10) Uani 1 1 d .
H24A H 0.5185 0.7349 1.1761 0.045 Uiso 1 1 calc R
H24B H 0.5251 0.7375 1.0719 0.045 Uiso 1 1 calc R
H24C H 0.5051 0.6939 1.1022 0.045 Uiso 1 1 calc R
C25 C 0.3469(3) 0.71611(15) 1.0362(4) 0.0299(10) Uani 1 1 d .
H25A H 0.3777 0.7257 1.1212 0.045 Uiso 1 1 calc R
H25B H 0.3469 0.6857 1.0347 0.045 Uiso 1 1 calc R
H25C H 0.2856 0.7263 0.9791 0.045 Uiso 1 1 calc R
C26 C 0.4114(3) 0.73258(14) 0.8098(4) 0.0260(9) Uani 1 1 d .
H26A H 0.4694 0.7185 0.8769 0.031 Uiso 1 1 calc R
C27 C 0.4331(3) 0.77898(15) 0.8286(5) 0.0350(11) Uani 1 1 d .
H27A H 0.4731 0.7849 0.8144 0.053 Uiso 1 1 calc R
H27B H 0.4619 0.7868 0.9141 0.053 Uiso 1 1 calc R
H27C H 0.3781 0.7950 0.7693 0.053 Uiso 1 1 calc R
C28 C 0.3824(3) 0.71660(17) 0.6871(5) 0.0352(11) Uani 1 1 d .
H28A H 0.4240 0.7265 0.6791 0.053 Uiso 1 1 calc R
H28B H 0.3227 0.7269 0.6167 0.053 Uiso 1 1 calc R
H28C H 0.3819 0.6861 0.6869 0.053 Uiso 1 1 calc R
C29 C 0.2351(3) 0.74848(14) 0.7406(4) 0.0254(9) Uani 1 1 d .
H29A H 0.1894 0.7321 0.7319 0.031 Uiso 1 1 calc R
C30 C 0.2426(3) 0.78972(14) 0.7992(5) 0.0300(10) Uani 1 1 d .
H30A H 0.1857 0.8044 0.7425 0.045 Uiso 1 1 calc R
H30B H 0.2889 0.8068 0.8140 0.045 Uiso 1 1 calc R
H30C H 0.2581 0.7845 0.8787 0.045 Uiso 1 1 calc R
C31 C 0.1951(3) 0.75658(16) 0.6064(4) 0.0319(11) Uani 1 1 d .
H31A H 0.1422 0.7741 0.5626 0.048 Uiso 1 1 calc R
H31B H 0.1787 0.7301 0.5622 0.048 Uiso 1 1 calc R
H31C H 0.2390 0.7708 0.6089 0.048 Uiso 1 1 calc R
Cl1 Cl 0.08439(15) 0.46771(6) 0.3799(2) 0.0789(6) Uani 1 1 d .
C100 C 0.0000 0.4373(3) 0.2500 0.057(3) Uani 1 2 d S
Cl2 Cl 0.94032(16) 0.59499(14) 1.2693(3) 0.1575(18) Uani 1 1 d .
C101 C 1.0000 0.6248(3) 1.2500 0.064(3) Uani 1 2 d S
H10B H 0.9590 0.6429 1.1760 0.076 Uiso 0.50 1 calc PR
H10C H 1.0410 0.6429 1.3240 0.076 Uiso 0.50 1 calc PR
H1 H 0.024(5) 0.419(2) 0.210(7) 0.076 Uiso 1 1 d .

loop_
_atom_site_aniso_label
_atom_site_aniso_U_11
_atom_site_aniso_U_22
_atom_site_aniso_U_33
_atom_site_aniso_U_23
_atom_site_aniso_U_13
_atom_site_aniso_U_12
Ru1 0.02306(18) 0.01937(17) 0.02890(19) -0.00348(14) 0.01909(16) -0.00174(14)
P1 0.0320(7) 0.0230(6) 0.0466(8) -0.0086(5) 0.0274(6) -0.0044(5)
C1 0.028(2) 0.018(2) 0.031(2) -0.0028(17) 0.023(2) -0.0031(17)
O1 0.045(2) 0.047(2) 0.031(2) -0.0079(16) 0.0225(19) -0.0110(18)
P2 0.0223(5) 0.0177(5) 0.0242(5) 0.0005(4) 0.0170(5) 0.0001(4)
O2 0.0268(17) 0.0207(15) 0.0375(18) 0.0034(13) 0.0218(16) 0.0015(12)
C2 0.029(2) 0.024(2) 0.035(2) 0.0049(18) 0.024(2) 0.0004(18)
O3 0.0258(17) 0.0285(17) 0.0398(19) -0.0040(14) 0.0233(16) -0.0004(13)
C3 0.024(2) 0.016(2) 0.040(3) -0.0002(17) 0.024(2) -0.0007(16)
C4 0.025(2) 0.022(2) 0.037(3) -0.0046(18) 0.020(2) -0.0007(18)
C5 0.029(2) 0.023(2) 0.039(3) 0.0070(19) 0.025(2) 0.0032(18)
C6 0.038(3) 0.029(2) 0.038(3) -0.008(2) 0.030(3) -0.006(2)
C7 0.026(2) 0.017(2) 0.042(3) -0.0001(18) 0.022(2) 0.0012(17)
C8 0.030(3) 0.016(2) 0.051(3) -0.002(2) 0.026(2) -0.0010(18)
C9 0.030(3) 0.031(3) 0.049(3) 0.009(2) 0.021(3) 0.001(2)
C10 0.035(3) 0.029(3) 0.053(4) 0.013(2) 0.017(3) 0.000(2)
C11 0.029(3) 0.024(3) 0.064(4) -0.003(2) 0.019(3) 0.003(2)
C12 0.031(3) 0.036(3) 0.070(4) -0.023(3) 0.029(3) -0.005(2)
C13 0.030(3) 0.027(3) 0.052(3) -0.012(2) 0.025(3) -0.002(2)
C14 0.041(3) 0.022(2) 0.053(3) 0.003(2) 0.024(3) 0.000(2)
C15 0.052(4) 0.037(3) 0.049(3) 0.012(2) 0.028(3) -0.006(3)
C16 0.062(4) 0.026(3) 0.085(5) 0.003(3) 0.038(4) 0.004(3)
C17 0.069(4) 0.037(3) 0.076(4) -0.024(3) 0.060(4) -0.015(3)
C18 0.069(5) 0.079(5) 0.119(7) -0.054(5) 0.074(5) -0.020(4)
C19 0.096(6) 0.070(5) 0.084(5) -0.023(4) 0.075(5) -0.010(4)
C20 0.040(3) 0.027(2) 0.048(3) -0.009(2) 0.030(3) -0.008(2)
C21 0.050(3) 0.034(3) 0.058(4) -0.010(3) 0.036(3) -0.014(3)
C22 0.045(3) 0.042(3) 0.055(4) -0.013(3) 0.033(3) -0.014(3)
C23 0.024(2) 0.024(2) 0.026(2) -0.0031(17) 0.017(2) -0.0003(17)
C24 0.026(2) 0.031(2) 0.028(2) -0.0047(19) 0.016(2) -0.0005(19)
C25 0.032(3) 0.034(3) 0.028(2) -0.0010(19) 0.023(2) 0.000(2)
C26 0.025(2) 0.026(2) 0.031(2) -0.0019(18) 0.021(2) -0.0039(18)
C27 0.037(3) 0.029(2) 0.052(3) 0.003(2) 0.035(3) -0.004(2)
C28 0.031(3) 0.050(3) 0.034(3) -0.003(2) 0.026(2) -0.005(2)
C29 0.024(2) 0.022(2) 0.030(2) 0.0019(17) 0.019(2) 0.0005(17)
C30 0.027(2) 0.022(2) 0.039(3) 0.0052(19) 0.021(2) 0.0052(18)
C31 0.028(2) 0.039(3) 0.029(2) 0.006(2) 0.019(2) 0.003(2)
Cl1 0.0850(14) 0.0689(12) 0.0820(13) -0.0356(10) 0.0557(12) -0.0315(10)
C100 0.063(6) 0.030(4) 0.053(5) 0.000 0.028(5) 0.000
Cl2 0.0507(13) 0.237(4) 0.126(2) 0.103(3) 0.0352(15) 0.0060(18)
C101 0.044(5) 0.062(6) 0.052(6) 0.000 0.018(5) 0.000

loop_
_atom_type_symbol
_atom_type_description
_atom_type_scat_dispersion_real
_atom_type_scat_dispersion_imag
_atom_type_scat_source
C C 0.0033 0.0016 'International Tables Vol C Tables 4.2.6.8 and 6.1.1.4'
H H 0.0000 0.0000 'International Tables Vol C Tables 4.2.6.8 and 6.1.1.4'
O O 0.0106 0.0060 'International Tables Vol C Tables 4.2.6.8 and 6.1.1.4'
P P 0.1023 0.0942 'International Tables Vol C Tables 4.2.6.8 and 6.1.1.4'
Ru Ru -1.2594 0.8363 'International Tables Vol C Tables 4.2.6.8 and 6.1.1.4'
Cl Cl 0.1484 0.1585 'International Tables Vol C Tables 4.2.6.8 and 6.1.1.4'

loop_
_geom_angle_atom_site_label_1
_geom_angle_atom_site_label_2
_geom_angle_atom_site_label_3
_geom_angle
_geom_angle_site_symmetry_1
_geom_angle_site_symmetry_3
C6 Ru1 C1 90.6(2) . .
C6 Ru1 O2 170.21(18) . .
C1 Ru1 O2 99.15(16) . .
C6 Ru1 O3 111.51(18) . .
C1 Ru1 O3 157.79(16) . .
O2 Ru1 O3 58.69(13) . .
C6 Ru1 P2 90.96(15) . .
C1 Ru1 P2 90.08(12) . .
O2 Ru1 P2 88.72(8) . .
O3 Ru1 P2 88.05(9) . .
C6 Ru1 P1 91.71(15) . .
C1 Ru1 P1 90.08(12) . .
O2 Ru1 P1 88.61(9) . .
O3 Ru1 P1 90.80(9) . .
P2 Ru1 P1 177.33(5) . .
C6 Ru1 C7 140.7(2) . .
C1 Ru1 C7 128.71(17) . .
O2 Ru1 C7 29.56(14) . .
O3 Ru1 C7 29.15(14) . .
P2 Ru1 C7 88.69(10) . .
P1 Ru1 C7 89.12(10) . .
C17 P1 C20 107.8(3) . .
C17 P1 C14 103.2(3) . .
C20 P1 C14 103.9(3) . .
C17 P1 Ru1 116.0(2) . .
C20 P1 Ru1 114.08(17) . .
C14 P1 Ru1 110.60(18) . .
C2 C1 Ru1 133.9(4) . .
C2 C1 H1A 113.0 . .
Ru1 C1 H1A 113.0 . .
C26 P2 C23 103.3(2) . .
C26 P2 C29 109.5(2) . .
C23 P2 C29 101.0(2) . .
C26 P2 Ru1 110.81(15) . .
C23 P2 Ru1 116.47(15) . .
C29 P2 Ru1 114.73(15) . .
C7 O2 Ru1 92.3(3) . .
C1 C2 C3 126.8(4) . .
C1 C2 H2A 116.6 . .
C3 C2 H2A 116.6 . .
C7 O3 Ru1 89.8(3) . .
C4 C3 C5 116.1(4) . .
C4 C3 C2 123.9(4) . .
C5 C3 C2 119.9(4) . .
C5 C4 C3 121.1(4) 2_556 .
C5 C4 H4 119.5 2_556 .
C3 C4 H4 119.5 . .
C4 C5 C3 122.8(5) 2_556 .
C4 C5 H5 118.6 2_556 .
C3 C5 H5 118.6 . .
O1 C6 Ru1 179.2(5) . .
O3 C7 O2 119.2(4) . .
O3 C7 C8 120.0(4) . .
O2 C7 C8 120.9(5) . .
O3 C7 Ru1 61.1(2) . .
O2 C7 Ru1 58.1(2) . .
C8 C7 Ru1 177.7(3) . .
C9 C8 C13 120.1(5) . .
C9 C8 C7 120.1(5) . .
C13 C8 C7 119.8(5) . .
C8 C9 C10 120.0(6) . .
C8 C9 H9A 120.0 . .
C10 C9 H9A 120.0 . .
C11 C10 C9 118.7(6) . .
C11 C10 H10A 120.7 . .
C9 C10 H10A 120.7 . .
C12 C11 C10 121.4(5) . .
C12 C11 H11A 119.3 . .
C10 C11 H11A 119.3 . .
C13 C12 C11 119.3(6) . .
C13 C12 H12A 120.3 . .
C11 C12 H12A 120.3 . .
C12 C13 C8 120.5(6) . .
C12 C13 H13A 119.7 . .
C8 C13 H13A 119.7 . .
C15 C14 C16 111.7(5) . .
C15 C14 P1 110.8(4) . .
C16 C14 P1 117.9(5) . .
C15 C14 H14A 105.1 . .
C16 C14 H14A 105.1 . .
P1 C14 H14A 105.1 . .
C14 C15 H15A 109.5 . .
C14 C15 H15B 109.5 . .
H15A C15 H15B 109.5 . .
C14 C15 H15C 109.5 . .
H15A C15 H15C 109.5 . .
H15B C15 H15C 109.5 . .
C14 C16 H16A 109.5 . .
C14 C16 H16B 109.5 . .
H16A C16 H16B 109.5 . .
C14 C16 H16C 109.5 . .
H16A C16 H16C 109.5 . .
H16B C16 H16C 109.5 . .
C18 C17 C19 108.5(6) . .
C18 C17 P1 111.0(5) . .
C19 C17 P1 112.9(5) . .
C18 C17 H17A 108.1 . .
C19 C17 H17A 108.1 . .
P1 C17 H17A 108.1 . .
C17 C18 H18A 109.5 . .
C17 C18 H18B 109.5 . .
H18A C18 H18B 109.5 . .
C17 C18 H18C 109.5 . .
H18A C18 H18C 109.5 . .
H18B C18 H18C 109.5 . .
C17 C19 H19A 109.5 . .
C17 C19 H19B 109.5 . .
H19A C19 H19B 109.5 . .
C17 C19 H19C 109.5 . .
H19A C19 H19C 109.5 . .
H19B C19 H19C 109.5 . .
C21 C20 C22 108.1(4) . .
C21 C20 P1 117.0(4) . .
C22 C20 P1 113.4(4) . .
C21 C20 H20A 105.8 . .
C22 C20 H20A 105.8 . .
P1 C20 H20A 105.8 . .
C20 C21 H21A 109.5 . .
C20 C21 H21B 109.5 . .
H21A C21 H21B 109.5 . .
C20 C21 H21C 109.5 . .
H21A C21 H21C 109.5 . .
H21B C21 H21C 109.5 . .
C20 C22 H22A 109.5 . .
C20 C22 H22B 109.5 . .
H22A C22 H22B 109.5 . .
C20 C22 H22C 109.5 . .
H22A C22 H22C 109.5 . .
H22B C22 H22C 109.5 . .
C25 C23 C24 110.7(4) . .
C25 C23 P2 109.9(3) . .
C24 C23 P2 116.5(3) . .
C25 C23 H23A 106.4 . .
C24 C23 H23A 106.4 . .
P2 C23 H23A 106.4 . .
C23 C24 H24A 109.5 . .
C23 C24 H24B 109.5 . .
H24A C24 H24B 109.5 . .
C23 C24 H24C 109.5 . .
H24A C24 H24C 109.5 . .
H24B C24 H24C 109.5 . .
C23 C25 H25A 109.5 . .
C23 C25 H25B 109.5 . .
H25A C25 H25B 109.5 . .
C23 C25 H25C 109.5 . .
H25A C25 H25C 109.5 . .
H25B C25 H25C 109.5 . .
C27 C26 C28 112.0(4) . .
C27 C26 P2 115.9(3) . .
C28 C26 P2 112.7(3) . .
C27 C26 H26A 105.0 . .
C28 C26 H26A 105.0 . .
P2 C26 H26A 105.0 . .
C26 C27 H27A 109.5 . .
C26 C27 H27B 109.5 . .
H27A C27 H27B 109.5 . .
C26 C27 H27C 109.5 . .
H27A C27 H27C 109.5 . .
H27B C27 H27C 109.5 . .
C26 C28 H28A 109.5 . .
C26 C28 H28B 109.5 . .
H28A C28 H28B 109.5 . .
C26 C28 H28C 109.5 . .
H28A C28 H28C 109.5 . .
H28B C28 H28C 109.5 . .
C30 C29 C31 108.8(4) . .
C30 C29 P2 116.7(3) . .
C31 C29 P2 113.6(3) . .
C30 C29 H29A 105.6 . .
C31 C29 H29A 105.6 . .
P2 C29 H29A 105.6 . .
C29 C30 H30A 109.5 . .
C29 C30 H30B 109.5 . .
H30A C30 H30B 109.5 . .
C29 C30 H30C 109.5 . .
H30A C30 H30C 109.5 . .
H30B C30 H30C 109.5 . .
C29 C31 H31A 109.5 . .
C29 C31 H31B 109.5 . .
H31A C31 H31B 109.5 . .
C29 C31 H31C 109.5 . .
H31A C31 H31C 109.5 . .
H31B C31 H31C 109.5 . .
Cl1 C100 Cl1 112.4(5) . 2
Cl1 C100 H1 112(4) . .
Cl1 C100 H1 101(4) 2 .
Cl2 C101 Cl2 111.6(7) 2_757 .
Cl2 C101 H10B 109.3 2_757 .
Cl2 C101 H10B 109.3 . .
Cl2 C101 H10C 109.3 2_757 .
Cl2 C101 H10C 109.3 . .
H10B C101 H10C 108.0 . .

loop_
_geom_bond_atom_site_label_1
_geom_bond_atom_site_label_2
_geom_bond_distance
_geom_bond_site_symmetry_2
Ru1 C6 1.801(5) .
Ru1 C1 2.015(4) .
Ru1 O2 2.205(4) .
Ru1 O3 2.271(3) .
Ru1 P2 2.3940(12) .
Ru1 P1 2.4303(13) .
Ru1 C7 2.595(5) .
P1 C17 1.852(6) .
P1 C20 1.860(5) .
P1 C14 1.877(6) .
C1 C2 1.350(6) .
C1 H1A 0.9500 .
O1 C6 1.162(6) .
P2 C26 1.859(5) .
P2 C23 1.859(5) .
P2 C29 1.871(5) .
O2 C7 1.281(6) .
C2 C3 1.467(6) .
C2 H2A 0.9500 .
O3 C7 1.264(6) .
C3 C4 1.397(7) .
C3 C5 1.410(7) .
C4 C5 1.381(7) 2_556
C4 H4 0.9500 .
C5 C4 1.381(7) 2_556
C5 H5 0.9500 .
C7 C8 1.485(7) .
C8 C9 1.392(8) .
C8 C13 1.392(7) .
C9 C10 1.405(8) .
C9 H9A 0.9500 .
C10 C11 1.395(9) .
C10 H10A 0.9500 .
C11 C12 1.390(10) .
C11 H11A 0.9500 .
C12 C13 1.384(8) .
C12 H12A 0.9500 .
C13 H13A 0.9500 .
C14 C15 1.510(9) .
C14 C16 1.520(8) .
C14 H14A 1.0000 .
C15 H15A 0.9800 .
C15 H15B 0.9800 .
C15 H15C 0.9800 .
C16 H16A 0.9800 .
C16 H16B 0.9800 .
C16 H16C 0.9800 .
C17 C18 1.510(9) .
C17 C19 1.532(11) .
C17 H17A 1.0000 .
C18 H18A 0.9800 .
C18 H18B 0.9800 .
C18 H18C 0.9800 .
C19 H19A 0.9800 .
C19 H19B 0.9800 .
C19 H19C 0.9800 .
C20 C21 1.532(7) .
C20 C22 1.535(8) .
C20 H20A 1.0000 .
C21 H21A 0.9800 .
C21 H21B 0.9800 .
C21 H21C 0.9800 .
C22 H22A 0.9800 .
C22 H22B 0.9800 .
C22 H22C 0.9800 .
C23 C25 1.533(6) .
C23 C24 1.540(6) .
C23 H23A 1.0000 .
C24 H24A 0.9800 .
C24 H24B 0.9800 .
C24 H24C 0.9800 .
C25 H25A 0.9800 .
C25 H25B 0.9800 .
C25 H25C 0.9800 .
C26 C27 1.528(6) .
C26 C28 1.532(6) .
C26 H26A 1.0000 .
C27 H27A 0.9800 .
C27 H27B 0.9800 .
C27 H27C 0.9800 .
C28 H28A 0.9800 .
C28 H28B 0.9800 .
C28 H28C 0.9800 .
C29 C30 1.525(6) .
C29 C31 1.540(6) .
C29 H29A 1.0000 .
C30 H30A 0.9800 .
C30 H30B 0.9800 .
C30 H30C 0.9800 .
C31 H31A 0.9800 .
C31 H31B 0.9800 .
C31 H31C 0.9800 .
Cl1 C100 1.761(5) .
C100 Cl1 1.761(5) 2
C100 H1 1.13(7) .
Cl2 C101 1.709(6) .
C101 Cl2 1.709(6) 2_757
C101 H10B 0.9900 .
C101 H10C 0.9900 .
